data_1560698
loop_
_publ_author_name
'Chen, Xuean'
'Yue, Jianying'
'Chang, Xinan'
'Xiao, Weiqiang'

_publ_section_title
;
 Synthesis and characterization of a new borate Ba 6 Al 4 B 14 O 33 with
 building blocks of AlO 4 , Al 4 O 14 , BO 3 , B 6 O 14 , and B 6 O 13
;
_journal_name_full 'Journal of Solid State Chemistry'
_journal_page_first 174
_journal_page_last 183
_journal_paper_doi 10.1016/j.jssc.2016.10.014
_journal_volume 245
_journal_year 2017
_chemical_formula_moiety 'Al4 B14 O33, 6(Ba)'
_chemical_formula_sum 'Al4 B14 Ba6 O33'
_chemical_formula_weight 1611.30
_space_group_IT_number 2
_space_group_name_Hall '-P 1'
_space_group_name_H-M_alt 'P -1'
_symmetry_cell_setting triclinic
_symmetry_space_group_name_Hall '-P 1'
_symmetry_space_group_name_H-M 'P -1'
_atom_sites_solution_primary direct
_atom_sites_solution_secondary difmap
_cell_angle_alpha 86.48(3)
_cell_angle_beta 88.99(3)
_cell_angle_gamma 83.46(3)
_cell_formula_units_Z 2
_cell_length_a 7.0070(14)
_cell_length_b 13.880(3)
_cell_length_c 14.702(3)
_cell_measurement_reflns_used 25
_cell_measurement_temperature 290(2)
_cell_measurement_theta_max 22.49
_cell_measurement_theta_min 20.08
_cell_volume 1417.8(5)
_computing_cell_refinement 'RIGAKU/AFC Diffractometer Control Software'
_computing_data_collection 'Rigaku/AFC Diffractometer Control Software (Rigaku Corporation, 1994)'
_computing_data_reduction 'RIGAKU/AFC Diffractometer Control Software'
_computing_molecular_graphics 'ATOMS (Dowty, 1999)'
_computing_publication_material SHELXL97
_computing_structure_refinement 'SHELXL97 (Sheldrick, 2008)'
_computing_structure_solution 'SHELXS97 (Sheldrick, 2008)'
_diffrn_ambient_temperature 290(2)
_diffrn_measured_fraction_theta_full 1.000
_diffrn_measured_fraction_theta_max 1.000
_diffrn_measurement_device_type 'Rigaku AFC7R'
_diffrn_measurement_method '2\q - \w'
_diffrn_radiation_monochromator graphite
_diffrn_radiation_source 'fine-focus sealed tube'
_diffrn_radiation_type MoK\a
_diffrn_radiation_wavelength 0.71073
_diffrn_reflns_av_R_equivalents 0.0188
_diffrn_reflns_av_sigmaI/netI 0.0298
_diffrn_reflns_limit_h_max 9
_diffrn_reflns_limit_h_min -9
_diffrn_reflns_limit_k_max 0
_diffrn_reflns_limit_k_min -19
_diffrn_reflns_limit_l_max 20
_diffrn_reflns_limit_l_min -20
_diffrn_reflns_number 8580
_diffrn_reflns_theta_full 30.00
_diffrn_reflns_theta_max 30.00
_diffrn_reflns_theta_min 2.09
_diffrn_standards_decay_% 1.5
_diffrn_standards_interval_count 150
_diffrn_standards_interval_time 120
_diffrn_standards_number 3
_exptl_absorpt_coefficient_mu 8.461
_exptl_absorpt_correction_T_max 0.195
_exptl_absorpt_correction_T_min 0.138
_exptl_absorpt_correction_type psi-scan
_exptl_absorpt_process_details '(Kopfman & Huber, 1968)'
_exptl_crystal_colour colorless
_exptl_crystal_density_diffrn 3.774
_exptl_crystal_density_method 'not measured'
_exptl_crystal_description block
_exptl_crystal_F_000 1444
_exptl_crystal_size_max 0.3
_exptl_crystal_size_mid 0.2
_exptl_crystal_size_min 0.2
_refine_diff_density_max 3.639
_refine_diff_density_min -2.827
_refine_diff_density_rms 0.305
_refine_ls_extinction_coef 0.00325(11)
_refine_ls_extinction_expression Fc^*^=kFc[1+0.001xFc^2^\l^3^/sin(2\q)]^-1/4^
_refine_ls_extinction_method SHELXL
_refine_ls_goodness_of_fit_ref 1.090
_refine_ls_matrix_type full
_refine_ls_number_parameters 515
_refine_ls_number_reflns 8266
_refine_ls_number_restraints 3714
_refine_ls_restrained_S_all 0.916
_refine_ls_R_factor_all 0.0581
_refine_ls_R_factor_gt 0.0413
_refine_ls_shift/su_max 0.001
_refine_ls_shift/su_mean 0.000
_refine_ls_structure_factor_coef Fsqd
_refine_ls_weighting_details 'calc w=1/[\s^2^(Fo^2^)+(0.0429P)^2^+22.8055P] where P=(Fo^2^+2Fc^2^)/3'
_refine_ls_weighting_scheme calc
_refine_ls_wR_factor_gt 0.1070
_refine_ls_wR_factor_ref 0.1108
_reflns_number_gt 6147
_reflns_number_total 8266
_reflns_threshold_expression >2sigma(I)
_cod_data_source_file JSSC-2017-245-176.cif
_cod_data_source_block Ba6Al4B14O33
_cod_depositor_comments
;
The following automatic conversions were performed:

data item '_exptl_crystal_density_meas' value 'not measured' was
changed to '?' -- the value is perceived as not measured.

Automatic conversion script
Id: cif_fix_values 8369 2020-08-20 11:38:08Z andrius 
;
_cod_database_code 1560698

loop_
_symmetry_equiv_pos_as_xyz
'x, y, z'
'-x, -y, -z'

loop_
_atom_site_label
_atom_site_type_symbol
_atom_site_fract_x
_atom_site_fract_y
_atom_site_fract_z
_atom_site_U_iso_or_equiv
_atom_site_adp_type
_atom_site_occupancy
_atom_site_symmetry_multiplicity
_atom_site_calc_flag
_atom_site_refinement_flags
_atom_site_disorder_assembly
_atom_site_disorder_group
Ba1 Ba -0.04142(5) -0.14581(2) 0.25767(2) 0.00973(8) Uani 1 1 d . . .
Ba2 Ba 0.04963(5) 0.64088(2) 0.74205(2) 0.00963(8) Uani 1 1 d . . .
Ba3 Ba 0.78411(5) 0.59203(2) 0.04687(2) 0.00810(8) Uani 1 1 d . . .
Ba4 Ba 0.43650(5) 0.39036(2) 0.67195(2) 0.00873(8) Uani 1 1 d . . .
Ba5 Ba 0.21223(5) -0.09453(2) 0.95387(2) 0.00836(8) Uani 1 1 d . . .
Ba6 Ba 0.57203(5) 0.11211(2) 0.32504(2) 0.00814(8) Uani 1 1 d . . .
Al1 Al 0.2862(2) 0.14076(12) 0.12794(11) 0.0061(3) Uani 1 1 d . . .
Al2 Al 0.0606(3) 0.17864(14) 0.45744(12) 0.0130(3) Uani 1 1 d . . .
Al3 Al -0.0504(3) 0.40728(14) 0.53497(13) 0.0132(3) Uani 1 1 d . . .
Al4 Al -0.2824(2) 0.35818(12) 0.87328(11) 0.0061(3) Uani 1 1 d . . .
B1 B 0.8421(9) 0.3290(4) 0.0541(4) 0.0092(9) Uani 1 1 d U . .
B2 B 0.5703(9) 0.2751(4) 0.1616(4) 0.0070(8) Uani 1 1 d U . .
B3 B 0.4165(9) 0.4451(4) 0.1478(4) 0.0090(8) Uani 1 1 d U . .
B4 B 0.4791(9) 0.3731(4) 0.3033(4) 0.0087(8) Uani 1 1 d U . .
B5 B 0.5761(9) 0.3747(4) 0.4654(4) 0.0084(8) Uani 1 1 d U . .
B6 B 0.2328(9) 0.3674(4) 0.4320(4) 0.0087(8) Uani 1 1 d U . .
B7 B 0.4184(9) 0.1189(4) 0.5344(4) 0.0084(8) Uani 1 1 d U . .
B8 B 0.7468(9) 0.1369(5) 0.5743(4) 0.0110(9) Uani 1 1 d U . .
B9 B 0.4978(9) 0.1275(5) 0.6992(4) 0.0095(9) Uani 1 1 d U . .
B10 B 0.5749(9) 0.0556(4) 0.8513(4) 0.0088(8) Uani 1 1 d U . .
B11 B 0.4310(9) 0.2268(4) 0.8397(4) 0.0077(8) Uani 1 1 d U . .
B12 B 0.1603(9) 0.1692(5) 0.9467(4) 0.0096(9) Uani 1 1 d U . .
B13 B 0.0090(9) 0.1146(4) 0.2731(4) 0.0092(9) Uani 1 1 d U . .
B14 B -0.0008(9) 0.3904(4) 0.7307(4) 0.0088(9) Uani 1 1 d U . .
O1 O 0.8287(6) 0.2986(3) -0.0326(3) 0.0137(7) Uani 1 1 d U . .
O2 O 0.9282(6) 0.4056(3) 0.0749(3) 0.0117(7) Uani 1 1 d U . .
O3 O 0.7701(6) 0.2709(3) 0.1256(3) 0.0116(7) Uani 1 1 d U . .
O4 O 0.4480(6) 0.3560(3) 0.1131(3) 0.0119(7) Uani 1 1 d U . .
O5 O 0.5804(6) 0.2921(3) 0.2583(3) 0.0101(6) Uani 1 1 d U . .
O6 O 0.5034(6) 0.1831(3) 0.1477(3) 0.0101(7) Uani 1 1 d U . .
O7 O 0.3438(6) 0.5227(3) 0.0926(3) 0.0119(7) Uani 1 1 d U . .
O8 O 0.4587(6) 0.4586(3) 0.2366(3) 0.0143(7) Uani 1 1 d U . .
O9 O 0.6102(6) 0.4003(3) 0.3749(3) 0.0105(7) Uani 1 1 d U . .
O10 O 0.2939(6) 0.3541(3) 0.3400(3) 0.0151(7) Uani 1 1 d U . .
O11 O 0.7112(6) 0.3759(3) 0.5288(3) 0.0144(7) Uani 1 1 d U . .
O12 O 0.3989(6) 0.3515(3) 0.4935(3) 0.0147(7) Uani 1 1 d U . .
O13 O 0.1167(7) 0.4602(3) 0.4514(3) 0.0209(8) Uani 1 1 d U . .
O14 O 0.0804(6) 0.3062(3) 0.4630(3) 0.0166(7) Uani 1 1 d U . .
O15 O 0.2939(6) 0.1170(3) 0.4666(3) 0.0116(7) Uani 1 1 d U . .
O16 O 0.3730(6) 0.1035(3) 0.6245(3) 0.0103(7) Uani 1 1 d U . .
O17 O 0.6084(6) 0.1310(3) 0.5092(3) 0.0147(7) Uani 1 1 d U . .
O18 O 0.9296(6) 0.1459(3) 0.5525(3) 0.0168(7) Uani 1 1 d U . .
O19 O 0.6905(6) 0.1436(4) 0.6637(3) 0.0175(7) Uani 1 1 d U . .
O20 O 0.4070(6) 0.2103(3) 0.7415(3) 0.0114(7) Uani 1 1 d U . .
O21 O 0.5157(6) 0.0423(3) 0.7637(3) 0.0142(7) Uani 1 1 d U . .
O22 O 0.6511(6) -0.0215(3) 0.9051(3) 0.0128(7) Uani 1 1 d U . .
O23 O 0.5569(6) 0.1453(3) 0.8840(3) 0.0130(7) Uani 1 1 d U . .
O24 O 0.5002(6) 0.3187(3) 0.8492(3) 0.0092(6) Uani 1 1 d U . .
O25 O 0.2335(6) 0.2306(3) 0.8796(3) 0.0136(7) Uani 1 1 d U . .
O26 O 0.1637(6) 0.1970(3) 0.0353(3) 0.0151(7) Uani 1 1 d U . .
O27 O 0.1618(6) 0.1524(3) 0.2310(3) 0.0152(7) Uani 1 1 d U . .
O28 O -0.0959(6) 0.0504(3) 0.2374(3) 0.0143(7) Uani 1 1 d U . .
O29 O -0.0495(6) 0.1526(3) 0.3571(3) 0.0133(7) Uani 1 1 d U . .
O30 O 0.0455(6) 0.3628(3) 0.6416(3) 0.0139(7) Uani 1 1 d U . .
O31 O 0.1057(6) 0.4500(3) 0.7699(3) 0.0132(7) Uani 1 1 d U . .
O32 O -0.1481(6) 0.3458(3) 0.7729(3) 0.0145(7) Uani 1 1 d U . .
O33 O 0.0781(6) 0.0927(3) 0.9229(3) 0.0125(7) Uani 1 1 d U . .

loop_
_atom_site_aniso_label
_atom_site_aniso_U_11
_atom_site_aniso_U_22
_atom_site_aniso_U_33
_atom_site_aniso_U_23
_atom_site_aniso_U_13
_atom_site_aniso_U_12
Ba1 0.00879(15) 0.01171(16) 0.00911(16) -0.00113(12) -0.00256(11) -0.00231(11)
Ba2 0.00903(15) 0.01060(16) 0.00947(16) 0.00021(12) -0.00296(11) -0.00208(11)
Ba3 0.00989(15) 0.00774(15) 0.00637(15) -0.00097(11) 0.00110(11) 0.00041(11)
Ba4 0.01319(16) 0.00804(15) 0.00525(15) -0.00014(11) -0.00006(11) -0.00262(11)
Ba5 0.00986(15) 0.00716(15) 0.00786(15) -0.00109(11) 0.00229(11) -0.00014(11)
Ba6 0.01171(15) 0.00813(15) 0.00488(15) 0.00013(11) -0.00108(11) -0.00254(11)
Al1 0.0066(7) 0.0073(7) 0.0045(7) -0.0002(5) -0.0004(5) -0.0013(5)
Al2 0.0124(8) 0.0182(9) 0.0086(8) -0.0017(7) -0.0024(6) -0.0015(7)
Al3 0.0079(7) 0.0190(9) 0.0130(8) -0.0022(7) 0.0007(6) -0.0024(6)
Al4 0.0069(7) 0.0065(7) 0.0052(7) 0.0006(5) -0.0019(5) -0.0014(5)
B1 0.0088(17) 0.0080(17) 0.0107(18) 0.0005(16) -0.0011(16) -0.0003(15)
B2 0.0095(17) 0.0058(17) 0.0057(17) -0.0002(15) -0.0012(15) -0.0001(15)
B3 0.0094(17) 0.0091(17) 0.0083(18) 0.0009(16) -0.0024(16) -0.0011(15)
B4 0.0112(18) 0.0078(17) 0.0075(18) -0.0006(16) -0.0015(16) -0.0022(15)
B5 0.0102(18) 0.0075(17) 0.0071(17) -0.0009(15) -0.0012(16) 0.0014(15)
B6 0.0094(17) 0.0093(18) 0.0075(18) -0.0003(16) -0.0013(16) -0.0019(15)
B7 0.0094(17) 0.0089(17) 0.0066(17) -0.0008(15) -0.0020(16) 0.0011(15)
B8 0.0109(18) 0.0124(18) 0.0098(18) 0.0011(16) -0.0006(16) -0.0028(16)
B9 0.0102(18) 0.0108(18) 0.0072(18) 0.0009(16) -0.0016(16) -0.0008(16)
B10 0.0088(17) 0.0081(17) 0.0093(18) 0.0000(16) -0.0023(16) -0.0003(15)
B11 0.0091(17) 0.0057(17) 0.0081(18) 0.0005(15) -0.0029(16) 0.0002(15)
B12 0.0099(18) 0.0095(18) 0.0091(18) 0.0003(16) -0.0011(16) -0.0001(16)
B13 0.0110(18) 0.0080(17) 0.0083(18) -0.0005(16) -0.0010(16) 0.0001(16)
B14 0.0113(18) 0.0076(17) 0.0071(18) -0.0007(16) -0.0009(16) 0.0018(16)
O1 0.0166(15) 0.0155(15) 0.0084(14) -0.0033(13) -0.0036(13) 0.0026(13)
O2 0.0157(15) 0.0097(14) 0.0100(14) -0.0014(12) 0.0006(13) -0.0029(12)
O3 0.0106(14) 0.0130(14) 0.0112(14) 0.0002(13) 0.0007(12) -0.0027(12)
O4 0.0145(15) 0.0132(15) 0.0080(14) -0.0017(12) -0.0035(13) 0.0000(13)
O5 0.0131(14) 0.0103(14) 0.0064(14) 0.0003(12) -0.0008(12) 0.0002(12)
O6 0.0092(14) 0.0117(14) 0.0097(14) -0.0017(12) -0.0005(12) -0.0022(12)
O7 0.0173(15) 0.0105(14) 0.0073(14) 0.0010(12) -0.0032(13) 0.0000(13)
O8 0.0233(16) 0.0115(14) 0.0077(14) -0.0006(12) -0.0042(13) -0.0003(13)
O9 0.0123(14) 0.0123(14) 0.0076(14) -0.0010(12) -0.0002(12) -0.0046(12)
O10 0.0114(14) 0.0268(16) 0.0076(14) -0.0040(13) -0.0011(12) -0.0031(13)
O11 0.0106(14) 0.0220(16) 0.0109(15) 0.0006(13) -0.0013(13) -0.0036(13)
O12 0.0107(14) 0.0257(16) 0.0083(14) 0.0008(13) -0.0023(12) -0.0055(13)
O13 0.0213(16) 0.0207(16) 0.0198(16) -0.0008(14) 0.0054(14) 0.0006(14)
O14 0.0119(14) 0.0257(16) 0.0134(15) -0.0059(14) -0.0005(13) -0.0045(13)
O15 0.0082(14) 0.0165(15) 0.0102(14) -0.0013(13) -0.0019(12) -0.0008(12)
O16 0.0110(14) 0.0138(14) 0.0065(14) -0.0003(12) 0.0004(12) -0.0033(12)
O17 0.0112(14) 0.0256(16) 0.0080(14) -0.0018(13) -0.0012(12) -0.0044(13)
O18 0.0137(15) 0.0268(16) 0.0101(15) -0.0010(14) -0.0012(13) -0.0041(14)
O19 0.0139(15) 0.0302(17) 0.0095(15) -0.0034(14) -0.0008(13) -0.0058(14)
O20 0.0153(15) 0.0109(14) 0.0078(14) -0.0012(12) -0.0028(12) 0.0004(12)
O21 0.0229(16) 0.0126(15) 0.0068(14) -0.0001(12) -0.0039(13) -0.0009(13)
O22 0.0187(15) 0.0111(14) 0.0085(14) -0.0003(12) -0.0043(13) -0.0015(13)
O23 0.0158(15) 0.0128(15) 0.0110(15) -0.0034(13) -0.0046(13) -0.0020(13)
O24 0.0097(14) 0.0113(14) 0.0073(14) -0.0017(12) -0.0021(12) -0.0028(12)
O25 0.0119(14) 0.0141(15) 0.0151(15) 0.0003(13) 0.0034(13) -0.0044(13)
O26 0.0184(15) 0.0158(15) 0.0099(15) -0.0038(13) -0.0035(13) 0.0052(13)
O27 0.0148(15) 0.0196(15) 0.0123(15) -0.0033(13) 0.0029(13) -0.0066(13)
O28 0.0154(15) 0.0145(15) 0.0135(15) -0.0028(13) -0.0005(13) -0.0036(13)
O29 0.0117(14) 0.0232(16) 0.0054(14) -0.0012(13) -0.0006(12) -0.0029(13)
O30 0.0134(15) 0.0216(16) 0.0065(14) -0.0022(13) -0.0007(12) 0.0000(13)
O31 0.0154(15) 0.0117(14) 0.0129(15) -0.0005(13) -0.0017(13) -0.0031(13)
O32 0.0158(15) 0.0184(15) 0.0100(15) -0.0025(13) 0.0066(13) -0.0053(13)
O33 0.0159(15) 0.0120(14) 0.0100(14) -0.0008(13) 0.0007(13) -0.0033(13)

loop_
_atom_type_symbol
_atom_type_description
_atom_type_scat_dispersion_real
_atom_type_scat_dispersion_imag
_atom_type_scat_source
B B 0.0013 0.0007 'International Tables Vol C Tables 4.2.6.8 and 6.1.1.4'
O O 0.0106 0.0060 'International Tables Vol C Tables 4.2.6.8 and 6.1.1.4'
Al Al 0.0645 0.0514 'International Tables Vol C Tables 4.2.6.8 and 6.1.1.4'
Ba Ba -0.3244 2.2819 'International Tables Vol C Tables 4.2.6.8 and 6.1.1.4'

loop_
_geom_angle_atom_site_label_1
_geom_angle_atom_site_label_2
_geom_angle_atom_site_label_3
_geom_angle
_geom_angle_site_symmetry_1
_geom_angle_site_symmetry_3
O28 Ba1 O33 71.42(13) . 2_556
O28 Ba1 O19 92.05(14) . 2_656
O33 Ba1 O19 118.40(13) 2_556 2_656
O28 Ba1 O20 106.74(13) . 2_556
O33 Ba1 O20 89.69(12) 2_556 2_556
O19 Ba1 O20 150.39(13) 2_656 2_556
O28 Ba1 O25 111.07(13) . 2_556
O33 Ba1 O25 50.20(12) 2_556 2_556
O19 Ba1 O25 143.24(13) 2_656 2_556
O20 Ba1 O25 49.55(12) 2_556 2_556
O28 Ba1 O16 78.96(13) . 2_556
O33 Ba1 O16 117.96(12) 2_556 2_556
O19 Ba1 O16 115.84(12) 2_656 2_556
O20 Ba1 O16 49.04(12) 2_556 2_556
O25 Ba1 O16 96.96(12) 2_556 2_556
O28 Ba1 O18 93.23(14) . 2_656
O33 Ba1 O18 160.55(13) 2_556 2_656
O19 Ba1 O18 48.41(13) 2_656 2_656
O20 Ba1 O18 106.55(12) 2_556 2_656
O25 Ba1 O18 149.24(12) 2_556 2_656
O16 Ba1 O18 68.63(12) 2_556 2_656
O28 Ba1 O32 156.53(12) . 2_556
O33 Ba1 O32 94.44(12) 2_556 2_556
O19 Ba1 O32 78.05(14) 2_656 2_556
O20 Ba1 O32 91.39(12) 2_556 2_556
O25 Ba1 O32 69.46(12) 2_556 2_556
O16 Ba1 O32 124.51(12) 2_556 2_556
O18 Ba1 O32 95.76(13) 2_656 2_556
O28 Ba1 B12 92.60(15) . 2_556
O33 Ba1 B12 24.57(14) 2_556 2_556
O19 Ba1 B12 131.78(15) 2_656 2_556
O20 Ba1 B12 71.26(14) 2_556 2_556
O25 Ba1 B12 26.01(14) 2_556 2_556
O16 Ba1 B12 112.16(14) 2_556 2_556
O18 Ba1 B12 174.15(15) 2_656 2_556
O32 Ba1 B12 78.99(14) 2_556 2_556
O28 Ba1 B9 84.52(15) . 2_556
O33 Ba1 B9 95.34(14) 2_556 2_556
O19 Ba1 B9 143.07(15) 2_656 2_556
O20 Ba1 B9 26.01(14) 2_556 2_556
O25 Ba1 B9 69.97(14) 2_556 2_556
O16 Ba1 B9 27.47(14) 2_556 2_556
O18 Ba1 B9 94.97(14) 2_656 2_556
O32 Ba1 B9 116.12(14) 2_556 2_556
B12 Ba1 B9 85.15(16) 2_556 2_556
O28 Ba1 B8 91.07(15) . 2_656
O33 Ba1 B8 140.42(14) 2_556 2_656
O19 Ba1 B8 24.47(14) 2_656 2_656
O20 Ba1 B8 129.76(14) 2_556 2_656
O25 Ba1 B8 157.37(15) 2_556 2_656
O16 Ba1 B8 91.65(14) 2_556 2_656
O18 Ba1 B8 24.07(14) 2_656 2_656
O32 Ba1 B8 88.41(15) 2_556 2_656
B12 Ba1 B8 156.17(16) 2_556 2_656
B9 Ba1 B8 118.65(16) 2_556 2_656
O28 Ba1 O30 157.96(12) . 2_556
O33 Ba1 O30 128.16(12) 2_556 2_556
O19 Ba1 O30 86.44(13) 2_656 2_556
O20 Ba1 O30 67.51(11) 2_556 2_556
O25 Ba1 O30 81.99(12) 2_556 2_556
O16 Ba1 O30 81.94(11) 2_556 2_556
O18 Ba1 O30 69.45(12) 2_656 2_556
O32 Ba1 O30 43.83(11) 2_556 2_556
B12 Ba1 O30 104.78(14) 2_556 2_556
B9 Ba1 O30 83.58(14) 2_556 2_556
B8 Ba1 O30 78.54(14) 2_656 2_556
O31 Ba2 O10 95.79(14) . 2_566
O31 Ba2 O2 70.88(13) . 2_666
O10 Ba2 O2 118.71(13) 2_566 2_666
O31 Ba2 O3 110.41(13) . 2_666
O10 Ba2 O3 141.30(13) 2_566 2_666
O2 Ba2 O3 50.81(12) 2_666 2_666
O31 Ba2 O5 106.56(13) . 2_666
O10 Ba2 O5 147.85(13) 2_566 2_666
O2 Ba2 O5 90.79(12) 2_666 2_666
O3 Ba2 O5 49.61(12) 2_666 2_666
O31 Ba2 O9 80.55(13) . 2_666
O10 Ba2 O9 115.90(12) 2_566 2_666
O2 Ba2 O9 119.81(12) 2_666 2_666
O3 Ba2 O9 96.65(12) 2_666 2_666
O5 Ba2 O9 48.41(11) 2_666 2_666
O31 Ba2 O27 154.62(12) . 2_566
O10 Ba2 O27 74.24(13) 2_566 2_566
O2 Ba2 O27 93.13(12) 2_666 2_566
O3 Ba2 O27 69.95(12) 2_666 2_566
O5 Ba2 O27 92.86(11) 2_666 2_566
O9 Ba2 O27 124.83(11) 2_666 2_566
O31 Ba2 O29 159.64(12) . 2_566
O10 Ba2 O29 83.11(13) 2_566 2_566
O2 Ba2 O29 127.36(12) 2_666 2_566
O3 Ba2 O29 81.47(12) 2_666 2_566
O5 Ba2 O29 67.88(11) 2_666 2_566
O9 Ba2 O29 81.69(11) 2_666 2_566
O27 Ba2 O29 44.20(11) 2_566 2_566
O31 Ba2 B1 91.66(15) . 2_666
O10 Ba2 B1 131.57(15) 2_566 2_666
O2 Ba2 B1 24.74(14) 2_666 2_666
O3 Ba2 B1 26.33(13) 2_666 2_666
O5 Ba2 B1 71.60(14) 2_666 2_666
O9 Ba2 B1 112.53(14) 2_666 2_666
O27 Ba2 B1 78.88(14) 2_566 2_666
O29 Ba2 B1 104.32(14) 2_566 2_666
O31 Ba2 O14 109.09(13) . 2_566
O10 Ba2 O14 48.04(12) 2_566 2_566
O2 Ba2 O14 166.66(12) 2_666 2_566
O3 Ba2 O14 136.55(12) 2_666 2_566
O5 Ba2 O14 101.78(12) 2_666 2_566
O9 Ba2 O14 72.71(11) 2_666 2_566
O27 Ba2 O14 81.90(12) 2_566 2_566
O29 Ba2 O14 55.63(12) 2_566 2_566
B1 Ba2 O14 159.24(14) 2_666 2_566
O31 Ba2 B6 93.62(15) . 2_566
O10 Ba2 B6 25.34(14) 2_566 2_566
O2 Ba2 B6 141.37(14) 2_666 2_566
O3 Ba2 B6 155.71(14) 2_666 2_566
O5 Ba2 B6 127.82(14) 2_666 2_566
O9 Ba2 B6 90.60(13) 2_666 2_566
O27 Ba2 B6 86.86(14) 2_566 2_566
O29 Ba2 B6 76.68(14) 2_566 2_566
B1 Ba2 B6 156.82(16) 2_666 2_566
O14 Ba2 B6 26.58(13) 2_566 2_566
O31 Ba2 B4 85.74(14) . 2_666
O10 Ba2 B4 141.84(14) 2_566 2_666
O2 Ba2 B4 97.88(14) 2_666 2_666
O3 Ba2 B4 70.41(14) 2_666 2_666
O5 Ba2 B4 25.51(13) 2_666 2_666
O9 Ba2 B4 26.67(13) 2_666 2_666
O27 Ba2 B4 116.69(13) 2_566 2_666
O29 Ba2 B4 82.84(13) 2_566 2_666
B1 Ba2 B4 86.34(16) 2_666 2_666
O14 Ba2 B4 95.41(14) 2_566 2_666
B6 Ba2 B4 116.54(15) 2_566 2_666
O2 Ba3 O2 82.87(13) 2_765 .
O2 Ba3 O24 152.45(12) 2_765 2_666
O2 Ba3 O24 123.82(13) . 2_666
O2 Ba3 O25 103.96(12) 2_765 2_666
O2 Ba3 O25 142.52(13) . 2_666
O24 Ba3 O25 51.43(12) 2_666 2_666
O2 Ba3 O31 115.72(13) 2_765 2_666
O2 Ba3 O31 68.95(13) . 2_666
O24 Ba3 O31 73.56(12) 2_666 2_666
O25 Ba3 O31 75.12(13) 2_666 2_666
O2 Ba3 O7 78.27(12) 2_765 2_665
O2 Ba3 O7 69.61(12) . 2_665
O24 Ba3 O7 115.19(12) 2_666 2_665
O25 Ba3 O7 147.74(13) 2_666 2_665
O31 Ba3 O7 133.66(12) 2_666 2_665
O2 Ba3 O4 82.57(13) 2_765 2_665
O2 Ba3 O4 117.54(13) . 2_665
O24 Ba3 O4 89.45(12) 2_666 2_665
O25 Ba3 O4 99.94(13) 2_666 2_665
O31 Ba3 O4 161.65(12) 2_666 2_665
O7 Ba3 O4 47.98(12) 2_665 2_665
O2 Ba3 O26 67.04(12) 2_765 2_665
O2 Ba3 O26 148.78(12) . 2_665
O24 Ba3 O26 85.50(12) 2_666 2_665
O25 Ba3 O26 46.60(12) 2_666 2_665
O31 Ba3 O26 116.09(12) 2_666 2_665
O7 Ba3 O26 110.05(11) 2_665 2_665
O4 Ba3 O26 68.18(12) 2_665 2_665
O2 Ba3 B1 23.53(14) 2_765 2_765
O2 Ba3 B1 97.87(14) . 2_765
O24 Ba3 B1 131.77(14) 2_666 2_765
O25 Ba3 B1 81.02(14) 2_666 2_765
O31 Ba3 B1 104.84(14) 2_666 2_765
O7 Ba3 B1 100.44(14) 2_665 2_765
O4 Ba3 B1 91.57(14) 2_665 2_765
O26 Ba3 B1 50.96(13) 2_665 2_765
O2 Ba3 O1 46.48(12) 2_765 2_765
O2 Ba3 O1 102.00(12) . 2_765
O24 Ba3 O1 113.99(11) 2_666 2_765
O25 Ba3 O1 63.07(12) 2_666 2_765
O31 Ba3 O1 83.84(12) 2_666 2_765
O7 Ba3 O1 124.59(11) 2_665 2_765
O4 Ba3 O1 110.02(12) 2_665 2_765
O26 Ba3 O1 51.11(11) 2_665 2_765
B1 Ba3 O1 24.40(13) 2_765 2_765
O2 Ba3 B3 75.96(14) 2_765 2_665
O2 Ba3 B3 93.44(14) . 2_665
O24 Ba3 B3 106.12(14) 2_666 2_665
O25 Ba3 B3 124.04(14) 2_666 2_665
O31 Ba3 B3 156.18(14) 2_666 2_665
O7 Ba3 B3 24.28(13) 2_665 2_665
O4 Ba3 B3 24.20(13) 2_665 2_665
O26 Ba3 B3 87.36(13) 2_665 2_665
B1 Ba3 B3 93.04(16) 2_765 2_665
O1 Ba3 B3 116.46(13) 2_765 2_665
O2 Ba3 B11 128.75(14) 2_765 2_666
O2 Ba3 B11 140.03(14) . 2_666
O24 Ba3 B11 25.13(13) 2_666 2_666
O25 Ba3 B11 26.45(13) 2_666 2_666
O31 Ba3 B11 74.52(14) 2_666 2_666
O7 Ba3 B11 132.97(13) 2_665 2_666
O4 Ba3 B11 93.12(14) 2_665 2_666
O26 Ba3 B11 64.14(13) 2_665 2_666
B1 Ba3 B11 106.78(15) 2_765 2_666
O1 Ba3 B11 89.45(13) 2_765 2_666
B3 Ba3 B11 115.61(15) 2_665 2_666
O20 Ba4 O12 96.42(13) . .
O20 Ba4 O8 126.50(12) . 2_666
O12 Ba4 O8 136.08(13) . 2_666
O20 Ba4 O24 52.42(12) . .
O12 Ba4 O24 147.75(13) . .
O8 Ba4 O24 74.07(12) 2_666 .
O20 Ba4 O31 87.62(13) . .
O12 Ba4 O31 118.07(13) . .
O8 Ba4 O31 77.06(13) 2_666 .
O24 Ba4 O31 73.70(12) . .
O20 Ba4 O11 107.23(13) . .
O12 Ba4 O11 49.38(12) . .
O8 Ba4 O11 102.44(13) 2_666 .
O24 Ba4 O11 125.13(12) . .
O31 Ba4 O11 160.65(13) . .
O20 Ba4 O30 75.93(13) . .
O12 Ba4 O30 71.43(12) . .
O8 Ba4 O30 123.08(13) 2_666 .
O24 Ba4 O30 103.80(12) . .
O31 Ba4 O30 49.77(12) . .
O11 Ba4 O30 120.81(12) . .
O20 Ba4 O9 166.12(12) . 2_666
O12 Ba4 O9 91.21(13) . 2_666
O8 Ba4 O9 49.25(12) 2_666 2_666
O24 Ba4 O9 121.02(12) . 2_666
O31 Ba4 O9 78.56(12) . 2_666
O11 Ba4 O9 86.53(13) . 2_666
O30 Ba4 O9 95.69(12) . 2_666
O20 Ba4 B14 74.96(14) . .
O12 Ba4 B14 97.70(15) . .
O8 Ba4 B14 101.79(15) 2_666 .
O24 Ba4 B14 83.14(14) . .
O31 Ba4 B14 24.88(14) . .
O11 Ba4 B14 146.98(15) . .
O30 Ba4 B14 26.42(14) . .
O9 Ba4 B14 92.59(14) 2_666 .
O20 Ba4 B5 107.48(14) . .
O12 Ba4 B5 25.29(14) . .
O8 Ba4 B5 117.56(15) 2_666 .
O24 Ba4 B5 145.17(14) . .
O31 Ba4 B5 139.12(14) . .
O11 Ba4 B5 24.89(14) . .
O30 Ba4 B5 96.30(14) . .
O9 Ba4 B5 84.19(14) 2_666 .
B14 Ba4 B5 122.17(16) . .
O20 Ba4 B11 26.96(14) . .
O12 Ba4 B11 123.38(15) . .
O8 Ba4 B11 99.78(14) 2_666 .
O24 Ba4 B11 25.92(13) . .
O31 Ba4 B11 76.02(14) . .
O11 Ba4 B11 122.63(14) . .
O30 Ba4 B11 87.10(14) . .
O9 Ba4 B11 143.90(13) 2_666 .
B14 Ba4 B11 74.31(16) . .
B5 Ba4 B11 131.41(15) . .
O20 Ba4 O32 80.60(12) . 1_655
O12 Ba4 O32 120.81(12) . 1_655
O8 Ba4 O32 65.49(12) 2_666 1_655
O24 Ba4 O32 53.39(11) . 1_655
O31 Ba4 O32 120.80(11) . 1_655
O11 Ba4 O32 74.90(11) . 1_655
O30 Ba4 O32 154.81(11) . 1_655
O9 Ba4 O32 105.37(11) 2_666 1_655
B14 Ba4 O32 136.32(13) . 1_655
B5 Ba4 O32 99.39(13) . 1_655
B11 Ba4 O32 67.74(13) . 1_655
O33 Ba5 O6 122.36(13) . 2_656
O33 Ba5 O33 83.45(13) . 2_557
O6 Ba5 O33 153.61(12) 2_656 2_557
O33 Ba5 O3 140.96(13) . 2_656
O6 Ba5 O3 50.98(12) 2_656 2_656
O33 Ba5 O3 106.26(13) 2_557 2_656
O33 Ba5 O23 117.01(13) . 2_657
O6 Ba5 O23 89.50(12) 2_656 2_657
O33 Ba5 O23 82.19(13) 2_557 2_657
O3 Ba5 O23 101.88(12) 2_656 2_657
O33 Ba5 O22 69.94(13) . 2_657
O6 Ba5 O22 113.75(12) 2_656 2_657
O33 Ba5 O22 78.25(13) 2_557 2_657
O3 Ba5 O22 148.51(12) 2_656 2_657
O23 Ba5 O22 47.11(12) 2_657 2_657
O33 Ba5 O28 68.29(13) . 2_556
O6 Ba5 O28 74.29(12) 2_656 2_556
O33 Ba5 O28 115.49(13) 2_557 2_556
O3 Ba5 O28 73.56(12) 2_656 2_556
O23 Ba5 O28 162.32(12) 2_657 2_556
O22 Ba5 O28 133.63(12) 2_657 2_556
O33 Ba5 O1 151.73(12) . 2_656
O6 Ba5 O1 84.39(12) 2_656 2_656
O33 Ba5 O1 69.27(12) 2_557 2_656
O3 Ba5 O1 47.95(12) 2_656 2_656
O23 Ba5 O1 67.72(12) 2_657 2_656
O22 Ba5 O1 109.89(11) 2_657 2_656
O28 Ba5 O1 116.42(12) 2_556 2_656
O33 Ba5 O26 102.68(12) . 2_556
O6 Ba5 O26 114.46(12) 2_656 2_556
O33 Ba5 O26 47.72(12) 2_557 2_556
O3 Ba5 O26 63.82(12) 2_656 2_556
O23 Ba5 O26 110.93(12) 2_657 2_556
O22 Ba5 O26 125.81(12) 2_657 2_556
O28 Ba5 O26 82.80(12) 2_556 2_556
O1 Ba5 O26 53.28(11) 2_656 2_556
O33 Ba5 B12 98.76(15) . 2_557
O6 Ba5 B12 132.68(14) 2_656 2_557
O33 Ba5 B12 24.10(14) 2_557 2_557
O3 Ba5 B12 82.67(14) 2_656 2_557
O23 Ba5 B12 91.68(14) 2_657 2_557
O22 Ba5 B12 100.93(15) 2_657 2_557
O28 Ba5 B12 104.42(14) 2_556 2_557
O1 Ba5 B12 53.03(14) 2_656 2_557
O26 Ba5 B12 25.14(14) 2_556 2_557
O33 Ba5 B2 138.30(14) . 2_656
O6 Ba5 B2 24.93(13) 2_656 2_656
O33 Ba5 B2 130.50(14) 2_557 2_656
O3 Ba5 B2 26.23(13) 2_656 2_656
O23 Ba5 B2 94.01(13) 2_657 2_656
O22 Ba5 B2 132.10(14) 2_657 2_656
O28 Ba5 B2 74.31(13) 2_556 2_656
O1 Ba5 B2 63.87(13) 2_656 2_656
O26 Ba5 B2 90.03(13) 2_556 2_656
B12 Ba5 B2 107.97(16) 2_557 2_656
O33 Ba5 B1 150.27(14) . 2_656
O6 Ba5 B1 70.18(14) 2_656 2_656
O33 Ba5 B1 84.48(14) 2_557 2_656
O3 Ba5 B1 24.55(14) 2_656 2_656
O23 Ba5 B1 87.99(14) 2_657 2_656
O22 Ba5 B1 133.33(14) 2_657 2_656
O28 Ba5 B1 92.93(14) 2_556 2_656
O1 Ba5 B1 24.39(13) 2_656 2_656
O26 Ba5 B1 50.44(13) 2_556 2_656
B12 Ba5 B1 62.59(15) 2_557 2_656
B2 Ba5 B1 46.02(15) 2_656 2_656
O5 Ba6 O21 127.65(12) . 2_656
O5 Ba6 O28 92.17(13) . 1_655
O21 Ba6 O28 76.03(13) 2_656 1_655
O5 Ba6 O17 102.07(13) . .
O21 Ba6 O17 129.42(13) 2_656 .
O28 Ba6 O17 114.73(13) 1_655 .
O5 Ba6 O6 52.67(12) . .
O21 Ba6 O6 75.01(12) 2_656 .
O28 Ba6 O6 77.18(13) 1_655 .
O17 Ba6 O6 153.76(13) . .
O5 Ba6 O15 107.12(13) . .
O21 Ba6 O15 100.92(13) 2_656 .
O28 Ba6 O15 156.73(13) 1_655 .
O17 Ba6 O15 49.42(12) . .
O6 Ba6 O15 124.86(12) . .
O5 Ba6 O29 75.61(13) . 1_655
O21 Ba6 O29 124.25(13) 2_656 1_655
O28 Ba6 O29 50.73(13) 1_655 1_655
O17 Ba6 O29 71.85(12) . 1_655
O6 Ba6 O29 103.88(12) . 1_655
O15 Ba6 O29 120.87(12) . 1_655
O5 Ba6 O16 168.68(12) . 2_656
O21 Ba6 O16 48.28(12) 2_656 2_656
O28 Ba6 O16 76.66(12) 1_655 2_656
O17 Ba6 O16 84.58(13) . 2_656
O6 Ba6 O16 121.54(12) . 2_656
O15 Ba6 O16 84.18(12) . 2_656
O29 Ba6 O16 98.17(12) 1_655 2_656
O5 Ba6 B13 78.06(15) . 1_655
O21 Ba6 B13 101.32(15) 2_656 1_655
O28 Ba6 B13 25.35(14) 1_655 1_655
O17 Ba6 B13 96.96(15) . 1_655
O6 Ba6 B13 85.33(14) . 1_655
O15 Ba6 B13 146.35(14) . 1_655
O29 Ba6 B13 26.62(14) 1_655 1_655
O16 Ba6 B13 92.14(14) 2_656 1_655
O5 Ba6 O27 79.19(12) . .
O21 Ba6 O27 67.90(12) 2_656 .
O28 Ba6 O27 124.61(12) 1_655 .
O17 Ba6 O27 120.61(12) . .
O6 Ba6 O27 54.13(11) . .
O15 Ba6 O27 73.07(11) . .
O29 Ba6 O27 153.94(12) 1_655 .
O16 Ba6 O27 105.48(12) 2_656 .
B13 Ba6 O27 139.32(14) 1_655 .
O5 Ba6 B2 26.83(14) . .
O21 Ba6 B2 101.32(14) 2_656 .
O28 Ba6 B2 79.54(14) 1_655 .
O17 Ba6 B2 128.87(15) . .
O6 Ba6 B2 26.63(13) . .
O15 Ba6 B2 123.35(14) . .
O29 Ba6 B2 85.82(14) 1_655 .
O16 Ba6 B2 145.14(13) 2_656 .
B13 Ba6 B2 76.06(16) 1_655 .
O27 Ba6 B2 68.53(13) . .
O5 Ba6 B7 108.18(14) . .
O21 Ba6 B7 115.01(14) 2_656 .
O28 Ba6 B7 136.87(14) 1_655 .
O17 Ba6 B7 25.35(14) . .
O6 Ba6 B7 145.06(13) . .
O15 Ba6 B7 24.24(13) . .
O29 Ba6 B7 97.17(14) 1_655 .
O16 Ba6 B7 81.76(13) 2_656 .
B13 Ba6 B7 122.13(16) 1_655 .
O27 Ba6 B7 96.89(13) . .
B2 Ba6 B7 132.35(15) . .
O26 Al1 O6 114.7(2) . .
O26 Al1 O27 114.1(2) . .
O6 Al1 O27 104.0(2) . .
O26 Al1 O22 103.3(2) . 2_656
O6 Al1 O22 104.5(2) . 2_656
O27 Al1 O22 116.2(2) . 2_656
O26 Al1 Ba6 159.33(17) . .
O6 Al1 Ba6 50.13(14) . .
O27 Al1 Ba6 64.39(16) . .
O22 Al1 Ba6 95.04(15) 2_656 .
O26 Al1 Ba5 104.36(16) . 2_656
O6 Al1 Ba5 42.90(14) . 2_656
O27 Al1 Ba5 138.55(17) . 2_656
O22 Al1 Ba5 66.43(15) 2_656 2_656
Ba6 Al1 Ba5 74.17(4) . 2_656
O26 Al1 Ba5 52.99(16) . 2_556
O6 Al1 Ba5 167.48(16) . 2_556
O27 Al1 Ba5 81.66(16) . 2_556
O22 Al1 Ba5 82.36(15) 2_656 2_556
Ba6 Al1 Ba5 140.78(5) . 2_556
Ba5 Al1 Ba5 136.57(5) 2_656 2_556
O18 Al2 O29 111.3(2) 1_455 .
O18 Al2 O15 108.4(2) 1_455 .
O29 Al2 O15 111.2(2) . .
O18 Al2 O14 106.1(2) 1_455 .
O29 Al2 O14 112.3(2) . .
O15 Al2 O14 107.4(2) . .
O18 Al2 Ba2 132.91(17) 1_455 2_566
O29 Al2 Ba2 55.64(16) . 2_566
O15 Al2 Ba2 118.53(16) . 2_566
O14 Al2 Ba2 57.36(15) . 2_566
O30 Al3 O11 108.5(2) . 1_455
O30 Al3 O13 116.9(2) . .
O11 Al3 O13 134.1(2) 1_455 .
O30 Al3 O13 104.1(2) . 2_566
O11 Al3 O13 96.8(2) 1_455 2_566
O13 Al3 O13 79.2(2) . 2_566
O30 Al3 O14 97.2(2) . .
O11 Al3 O14 98.9(2) 1_455 .
O13 Al3 O14 69.8(2) . .
O13 Al3 O14 147.9(2) 2_566 .
O30 Al3 B6 100.9(2) . .
O11 Al3 B6 129.6(2) 1_455 .
O13 Al3 B6 36.0(2) . .
O13 Al3 B6 114.7(2) 2_566 .
O14 Al3 B6 36.35(19) . .
O30 Al3 Al3 116.83(19) . 2_566
O11 Al3 Al3 121.79(19) 1_455 2_566
O13 Al3 Al3 39.71(15) . 2_566
O13 Al3 Al3 39.48(15) 2_566 2_566
O14 Al3 Al3 109.14(17) . 2_566
B6 Al3 Al3 75.43(16) . 2_566
O1 Al4 O24 113.8(2) 1_456 1_455
O1 Al4 O32 113.8(2) 1_456 .
O24 Al4 O32 104.6(2) 1_455 .
O1 Al4 O7 103.5(2) 1_456 2_566
O24 Al4 O7 104.3(2) 1_455 2_566
O32 Al4 O7 116.7(2) . 2_566
O1 Al4 Ba4 157.95(17) 1_456 1_455
O24 Al4 Ba4 49.03(14) 1_455 1_455
O32 Al4 Ba4 66.07(16) . 1_455
O7 Al4 Ba4 95.26(15) 2_566 1_455
O1 Al4 Ba3 102.41(16) 1_456 2_566
O24 Al4 Ba3 43.80(14) 1_455 2_566
O32 Al4 Ba3 140.75(17) . 2_566
O7 Al4 Ba3 65.94(15) 2_566 2_566
Ba4 Al4 Ba3 74.68(4) 1_455 2_566
O1 Al4 Ba3 57.02(16) 1_456 2_666
O24 Al4 Ba3 170.54(15) 1_455 2_666
O32 Al4 Ba3 78.89(16) . 2_666
O7 Al4 Ba3 81.39(15) 2_566 2_666
Ba4 Al4 Ba3 138.89(5) 1_455 2_666
Ba3 Al4 Ba3 136.56(5) 2_566 2_666
O2 B1 O1 124.6(5) . .
O2 B1 O3 118.4(5) . .
O1 B1 O3 116.8(5) . .
O2 B1 Ba2 58.9(3) . 2_666
O1 B1 Ba2 166.8(4) . 2_666
O3 B1 Ba2 60.4(3) . 2_666
O2 B1 Ba3 53.2(3) . 2_765
O1 B1 Ba3 77.9(3) . 2_765
O3 B1 Ba3 147.6(4) . 2_765
Ba2 B1 Ba3 98.39(17) 2_666 2_765
O2 B1 Ba5 156.3(4) . 2_656
O1 B1 Ba5 65.8(3) . 2_656
O3 B1 Ba5 54.7(3) . 2_656
Ba2 B1 Ba5 106.07(18) 2_666 2_656
Ba3 B1 Ba5 118.19(19) 2_765 2_656
O6 B2 O5 111.7(4) . .
O6 B2 O3 107.3(4) . .
O5 B2 O3 106.3(4) . .
O6 B2 O4 111.2(5) . .
O5 B2 O4 110.5(4) . .
O3 B2 O4 109.8(4) . .
O6 B2 Ba6 59.5(3) . .
O5 B2 Ba6 54.6(2) . .
O3 B2 Ba6 106.7(3) . .
O4 B2 Ba6 143.4(4) . .
O6 B2 Ba5 52.3(2) . 2_656
O5 B2 Ba5 129.5(3) . 2_656
O3 B2 Ba5 55.4(2) . 2_656
O4 B2 Ba5 120.0(3) . 2_656
Ba6 B2 Ba5 83.83(14) . 2_656
O6 B2 Ba2 138.0(4) . 2_666
O5 B2 Ba2 56.2(3) . 2_666
O3 B2 Ba2 52.7(3) . 2_666
O4 B2 Ba2 110.5(3) . 2_666
Ba6 B2 Ba2 88.93(15) . 2_666
Ba5 B2 Ba2 101.29(16) 2_656 2_666
O4 B3 O7 119.0(5) . .
O4 B3 O8 121.4(5) . .
O7 B3 O8 119.5(5) . .
O4 B3 Ba3 60.5(3) . 2_665
O7 B3 Ba3 60.4(3) . 2_665
O8 B3 Ba3 166.9(4) . 2_665
O10 B4 O5 113.8(5) . .
O10 B4 O8 110.5(5) . .
O5 B4 O8 107.9(5) . .
O10 B4 O9 112.4(5) . .
O5 B4 O9 107.2(4) . .
O8 B4 O9 104.6(4) . .
O10 B4 Ba2 163.1(4) . 2_666
O5 B4 Ba2 57.9(3) . 2_666
O8 B4 Ba2 86.4(3) . 2_666
O9 B4 Ba2 61.4(3) . 2_666
O10 B4 Ba4 111.7(4) . 2_666
O5 B4 Ba4 134.3(4) . 2_666
O8 B4 Ba4 49.9(2) . 2_666
O9 B4 Ba4 57.6(3) . 2_666
Ba2 B4 Ba4 79.14(13) 2_666 2_666
O11 B5 O12 118.1(5) . .
O11 B5 O9 121.5(5) . .
O12 B5 O9 120.3(5) . .
O11 B5 Ba4 62.4(3) . .
O12 B5 Ba4 58.5(3) . .
O9 B5 Ba4 160.6(4) . .
O10 B6 O12 110.4(5) . .
O10 B6 O13 117.6(5) . .
O12 B6 O13 109.2(5) . .
O10 B6 O14 113.4(5) . .
O12 B6 O14 111.0(5) . .
O13 B6 O14 94.3(4) . .
O10 B6 Al3 145.1(4) . .
O12 B6 Al3 104.5(4) . .
O13 B6 Al3 47.4(3) . .
O14 B6 Al3 50.8(3) . .
O10 B6 Ba2 54.2(3) . 2_566
O12 B6 Ba2 162.6(4) . 2_566
O13 B6 Ba2 86.8(3) . 2_566
O14 B6 Ba2 73.2(3) . 2_566
Al3 B6 Ba2 91.19(19) . 2_566
O15 B7 O16 123.8(5) . .
O15 B7 O17 116.8(5) . .
O16 B7 O17 119.3(5) . .
O15 B7 Ba6 60.0(3) . .
O16 B7 Ba6 168.6(4) . .
O17 B7 Ba6 57.4(3) . .
O18 B8 O19 118.3(6) . .
O18 B8 O17 122.5(5) . .
O19 B8 O17 118.8(5) . .
O18 B8 Ba1 63.0(3) . 2_656
O19 B8 Ba1 55.8(3) . 2_656
O17 B8 Ba1 174.4(4) . 2_656
O20 B9 O21 110.6(5) . .
O20 B9 O19 111.7(5) . .
O21 B9 O19 108.8(5) . .
O20 B9 O16 108.9(5) . .
O21 B9 O16 106.0(5) . .
O19 B9 O16 110.7(5) . .
O20 B9 Ba1 60.0(3) . 2_556
O21 B9 Ba1 87.0(3) . 2_556
O19 B9 Ba1 164.2(4) . 2_556
O16 B9 Ba1 63.8(3) . 2_556
O20 B9 Ba6 139.0(4) . 2_656
O21 B9 Ba6 48.2(3) . 2_656
O19 B9 Ba6 108.8(4) . 2_656
O16 B9 Ba6 60.7(3) . 2_656
Ba1 B9 Ba6 81.92(14) 2_556 2_656
O23 B10 O22 119.3(5) . .
O23 B10 O21 120.5(5) . .
O22 B10 O21 120.2(5) . .
O23 B10 Ba5 59.5(3) . 2_657
O22 B10 Ba5 60.8(3) . 2_657
O21 B10 Ba5 170.4(4) . 2_657
O24 B11 O23 112.5(5) . .
O24 B11 O25 108.3(4) . .
O23 B11 O25 110.2(4) . .
O24 B11 O20 110.3(4) . .
O23 B11 O20 110.3(4) . .
O25 B11 O20 104.9(4) . .
O24 B11 Ba4 57.4(3) . .
O23 B11 Ba4 140.2(4) . .
O25 B11 Ba4 109.3(3) . .
O20 B11 Ba4 54.3(2) . .
O24 B11 Ba3 53.8(3) . 2_666
O23 B11 Ba3 122.8(3) . 2_666
O25 B11 Ba3 54.9(3) . 2_666
O20 B11 Ba3 126.8(3) . 2_666
Ba4 B11 Ba3 84.25(14) . 2_666
O24 B11 Ba1 136.4(4) . 2_556
O23 B11 Ba1 111.1(3) . 2_556
O25 B11 Ba1 54.1(3) . 2_556
O20 B11 Ba1 53.2(3) . 2_556
Ba4 B11 Ba1 88.71(15) . 2_556
Ba3 B11 Ba1 100.48(16) 2_666 2_556
O33 B12 O26 123.4(5) . 1_556
O33 B12 O25 119.7(5) . .
O26 B12 O25 116.6(5) 1_556 .
O33 B12 Ba1 58.1(3) . 2_556
O26 B12 Ba1 163.6(4) 1_556 2_556
O25 B12 Ba1 63.0(3) . 2_556
O33 B12 Ba5 55.8(3) . 2_557
O26 B12 Ba5 74.1(3) 1_556 2_557
O25 B12 Ba5 147.6(4) . 2_557
Ba1 B12 Ba5 97.92(17) 2_556 2_557
O33 B12 Ba3 156.0(4) . 2_666
O26 B12 Ba3 68.5(3) 1_556 2_666
O25 B12 Ba3 51.2(3) . 2_666
Ba1 B12 Ba3 104.24(17) 2_556 2_666
Ba5 B12 Ba3 117.65(19) 2_557 2_666
O28 B13 O27 125.2(5) . .
O28 B13 O29 118.7(5) . .
O27 B13 O29 115.8(5) . .
O28 B13 Ba6 59.3(3) . 1_455
O27 B13 Ba6 154.5(4) . 1_455
O29 B13 Ba6 63.9(3) . 1_455
O28 B13 Ba2 130.2(4) . 2_566
O27 B13 Ba2 67.9(3) . 2_566
O29 B13 Ba2 68.4(3) . 2_566
Ba6 B13 Ba2 90.24(16) 1_455 2_566
O31 B14 O32 125.3(5) . .
O31 B14 O30 119.5(5) . .
O32 B14 O30 115.1(5) . .
O31 B14 Ba4 61.0(3) . .
O32 B14 Ba4 151.1(4) . .
O30 B14 Ba4 64.3(3) . .
O31 B14 Ba1 129.3(4) . 2_556
O32 B14 Ba1 62.6(3) . 2_556
O30 B14 Ba1 74.1(3) . 2_556
Ba4 B14 Ba1 91.29(15) . 2_556
B1 O1 Al4 129.6(4) . 1_654
B1 O1 Ba5 89.8(3) . 2_656
Al4 O1 Ba5 127.9(2) 1_654 2_656
B1 O1 Ba3 77.7(3) . 2_765
Al4 O1 Ba3 96.68(19) 1_654 2_765
Ba5 O1 Ba3 127.71(14) 2_656 2_765
B1 O2 Ba3 103.3(3) . 2_765
B1 O2 Ba3 125.6(4) . .
Ba3 O2 Ba3 97.13(13) 2_765 .
B1 O2 Ba2 96.3(3) . 2_666
Ba3 O2 Ba2 128.10(16) 2_765 2_666
Ba3 O2 Ba2 109.34(14) . 2_666
B1 O3 B2 128.1(4) . .
B1 O3 Ba2 93.3(3) . 2_666
B2 O3 Ba2 101.9(3) . 2_666
B1 O3 Ba5 100.7(3) . 2_656
B2 O3 Ba5 98.3(3) . 2_656
Ba2 O3 Ba5 140.07(16) 2_666 2_656
B3 O4 B2 121.0(5) . .
B3 O4 Ba3 95.2(3) . 2_665
B2 O4 Ba3 143.8(3) . 2_665
B4 O5 B2 125.8(4) . .
B4 O5 Ba6 121.1(3) . .
B2 O5 Ba6 98.6(3) . .
B4 O5 Ba2 96.6(3) . 2_666
B2 O5 Ba2 98.6(3) . 2_666
Ba6 O5 Ba2 114.57(14) . 2_666
B2 O6 Al1 136.9(4) . .
B2 O6 Ba5 102.7(3) . 2_656
Al1 O6 Ba5 111.25(19) . 2_656
B2 O6 Ba6 93.9(3) . .
Al1 O6 Ba6 101.14(18) . .
Ba5 O6 Ba6 105.92(14) 2_656 .
B3 O7 Al4 125.5(4) . 2_566
B3 O7 Ba3 95.3(3) . 2_665
Al4 O7 Ba3 135.3(2) 2_566 2_665
B3 O8 B4 119.0(5) . .
B3 O8 Ba4 135.1(4) . 2_666
B4 O8 Ba4 105.4(3) . 2_666
B5 O9 B4 119.6(4) . .
B5 O9 Ba4 114.7(3) . 2_666
B4 O9 Ba4 96.8(3) . 2_666
B5 O9 Ba2 131.4(3) . 2_666
B4 O9 Ba2 91.9(3) . 2_666
Ba4 O9 Ba2 95.00(12) 2_666 2_666
B6 O10 B4 124.7(5) . .
B6 O10 Ba2 100.4(3) . 2_566
B4 O10 Ba2 130.7(3) . 2_566
B5 O11 Al3 138.1(4) . 1_655
B5 O11 Ba4 92.7(3) . .
Al3 O11 Ba4 124.9(2) 1_655 .
B5 O12 B6 121.2(5) . .
B5 O12 Ba4 96.2(3) . .
B6 O12 Ba4 131.7(3) . .
B6 O13 Al3 96.6(3) . .
B6 O13 Al3 160.3(4) . 2_566
Al3 O13 Al3 100.8(2) . 2_566
B6 O14 Al2 132.3(4) . .
B6 O14 Al3 92.8(3) . .
Al2 O14 Al3 133.4(3) . .
B6 O14 Ba2 80.2(3) . 2_566
Al2 O14 Ba2 94.23(18) . 2_566
Al3 O14 Ba2 106.18(19) . 2_566
B7 O15 Al2 127.6(4) . .
B7 O15 Ba6 95.8(3) . .
Al2 O15 Ba6 124.5(2) . .
B7 O16 B9 122.6(5) . .
B7 O16 Ba1 137.2(3) . 2_556
B9 O16 Ba1 88.8(3) . 2_556
B7 O16 Ba6 109.1(3) . 2_656
B9 O16 Ba6 93.7(3) . 2_656
Ba1 O16 Ba6 95.62(12) 2_556 2_656
B8 O17 B7 121.2(5) . .
B8 O17 Ba6 141.0(4) . .
B7 O17 Ba6 97.3(3) . .
B8 O18 Al2 137.8(4) . 1_655
B8 O18 Ba1 92.9(4) . 2_656
Al2 O18 Ba1 127.2(2) 1_655 2_656
B8 O19 B9 124.4(5) . .
B8 O19 Ba1 99.7(4) . 2_656
B9 O19 Ba1 134.1(3) . 2_656
B9 O20 B11 123.0(4) . .
B9 O20 Ba4 121.6(3) . .
B11 O20 Ba4 98.8(3) . .
B9 O20 Ba1 94.0(3) . 2_556
B11 O20 Ba1 101.7(3) . 2_556
Ba4 O20 Ba1 117.19(15) . 2_556
B10 O21 B9 117.2(5) . .
B10 O21 Ba6 134.7(3) . 2_656
B9 O21 Ba6 108.0(3) . 2_656
B10 O22 Al1 126.6(4) . 2_656
B10 O22 Ba5 95.5(3) . 2_657
Al1 O22 Ba5 134.2(2) 2_656 2_657
B10 O23 B11 121.4(5) . .
B10 O23 Ba5 96.9(3) . 2_657
B11 O23 Ba5 141.4(3) . 2_657
B11 O24 Al4 136.0(4) . 1_655
B11 O24 Ba3 101.0(3) . 2_666
Al4 O24 Ba3 110.15(19) 1_655 2_666
B11 O24 Ba4 96.7(3) . .
Al4 O24 Ba4 102.77(18) 1_655 .
Ba3 O24 Ba4 106.86(14) 2_666 .
B12 O25 B11 129.4(5) . .
B12 O25 Ba3 105.5(3) . 2_666
B11 O25 Ba3 98.6(3) . 2_666
B12 O25 Ba1 91.0(3) . 2_556
B11 O25 Ba1 100.7(3) . 2_556
Ba3 O25 Ba1 137.10(17) 2_666 2_556
B12 O26 Al1 129.7(4) 1_554 .
B12 O26 Ba5 80.8(3) 1_554 2_556
Al1 O26 Ba5 101.0(2) . 2_556
B12 O26 Ba3 87.4(3) 1_554 2_665
Al1 O26 Ba3 124.5(2) . 2_665
Ba5 O26 Ba3 127.89(14) 2_556 2_665
B13 O27 Al1 136.9(4) . .
B13 O27 Ba2 88.2(3) . 2_566
Al1 O27 Ba2 114.7(2) . 2_566
B13 O27 Ba6 118.6(4) . .
Al1 O27 Ba6 86.12(17) . .
Ba2 O27 Ba6 114.13(14) 2_566 .
B13 O28 Ba1 127.8(4) . .
B13 O28 Ba6 95.3(3) . 1_455
Ba1 O28 Ba6 108.10(15) . 1_455
B13 O28 Ba5 115.8(4) . 2_556
Ba1 O28 Ba5 105.10(14) . 2_556
Ba6 O28 Ba5 100.38(14) 1_455 2_556
B13 O29 Al2 137.0(4) . .
B13 O29 Ba6 89.5(3) . 1_455
Al2 O29 Ba6 130.9(2) . 1_455
B13 O29 Ba2 86.9(3) . 2_566
Al2 O29 Ba2 96.88(19) . 2_566
Ba6 O29 Ba2 101.41(13) 1_455 2_566
B14 O30 Al3 131.4(4) . .
B14 O30 Ba4 89.3(3) . .
Al3 O30 Ba4 116.4(2) . .
B14 O30 Ba1 81.4(3) . 2_556
Al3 O30 Ba1 128.6(2) . 2_556
Ba4 O30 Ba1 99.15(13) . 2_556
B14 O31 Ba2 122.8(4) . .
B14 O31 Ba4 94.1(3) . .
Ba2 O31 Ba4 105.78(14) . .
B14 O31 Ba3 119.0(4) . 2_666
Ba2 O31 Ba3 107.66(15) . 2_666
Ba4 O31 Ba3 103.47(14) . 2_666
B14 O32 Al4 136.3(4) . .
B14 O32 Ba1 93.3(3) . 2_556
Al4 O32 Ba1 115.9(2) . 2_556
B14 O32 Ba4 115.0(3) . 1_455
Al4 O32 Ba4 84.75(17) . 1_455
Ba1 O32 Ba4 112.07(14) 2_556 1_455
B12 O33 Ba5 126.7(4) . .
B12 O33 Ba5 100.1(3) . 2_557
Ba5 O33 Ba5 96.55(13) . 2_557
B12 O33 Ba1 97.3(3) . 2_556
Ba5 O33 Ba1 112.73(15) . 2_556
Ba5 O33 Ba1 125.62(16) 2_557 2_556

loop_
_geom_bond_atom_site_label_1
_geom_bond_atom_site_label_2
_geom_bond_distance
_geom_bond_site_symmetry_2
Ba1 O28 2.705(4) .
Ba1 O33 2.720(4) 2_556
Ba1 O19 2.739(4) 2_656
Ba1 O20 2.808(4) 2_556
Ba1 O25 2.832(4) 2_556
Ba1 O16 2.901(4) 2_556
Ba1 O18 2.913(4) 2_656
Ba1 O32 2.994(4) 2_556
Ba1 B12 3.178(6) 2_556
Ba1 B9 3.234(6) 2_556
Ba1 B8 3.265(7) 2_656
Ba1 O30 3.276(5) 2_556
Ba2 O31 2.642(4) .
Ba2 O10 2.704(4) 2_566
Ba2 O2 2.731(4) 2_666
Ba2 O3 2.759(4) 2_666
Ba2 O5 2.852(4) 2_666
Ba2 O9 2.938(4) 2_666
Ba2 O27 3.120(5) 2_566
Ba2 O29 3.135(5) 2_566
Ba2 B1 3.169(7) 2_666
Ba2 O14 3.183(5) 2_566
Ba2 B6 3.277(6) 2_566
Ba2 B4 3.343(6) 2_666
Ba3 O2 2.675(4) 2_765
Ba3 O2 2.678(4) .
Ba3 O24 2.720(4) 2_666
Ba3 O25 2.738(4) 2_666
Ba3 O31 2.823(4) 2_666
Ba3 O7 2.887(4) 2_665
Ba3 O4 2.890(4) 2_665
Ba3 O26 3.156(5) 2_665
Ba3 B1 3.252(6) 2_765
Ba3 O1 3.254(5) 2_765
Ba3 B3 3.305(6) 2_665
Ba3 B11 3.307(6) 2_666
Ba4 O20 2.670(4) .
Ba4 O12 2.733(4) .
Ba4 O8 2.734(4) 2_666
Ba4 O24 2.757(4) .
Ba4 O31 2.779(4) .
Ba4 O11 2.827(4) .
Ba4 O30 2.856(4) .
Ba4 O9 2.927(4) 2_666
Ba4 B14 3.169(6) .
Ba4 B5 3.186(6) .
Ba4 B11 3.251(6) .
Ba4 O32 3.269(5) 1_655
Ba5 O33 2.676(4) .
Ba5 O6 2.698(4) 2_656
Ba5 O33 2.699(4) 2_557
Ba5 O3 2.766(4) 2_656
Ba5 O23 2.909(4) 2_657
Ba5 O22 2.939(4) 2_657
Ba5 O28 2.951(4) 2_556
Ba5 O1 3.036(4) 2_656
Ba5 O26 3.130(5) 2_556
Ba5 B12 3.212(6) 2_557
Ba5 B2 3.324(6) 2_656
Ba5 B1 3.329(6) 2_656
Ba6 O5 2.634(4) .
Ba6 O21 2.710(4) 2_656
Ba6 O28 2.717(4) 1_655
Ba6 O17 2.756(4) .
Ba6 O6 2.760(4) .
Ba6 O15 2.824(4) .
Ba6 O29 2.826(4) 1_655
Ba6 O16 3.022(4) 2_656
Ba6 B13 3.146(6) 1_655
Ba6 O27 3.189(5) .
Ba6 B2 3.197(6) .
Ba6 B7 3.246(6) .
Al1 O26 1.720(5) .
Al1 O6 1.728(4) .
Al1 O27 1.741(5) .
Al1 O22 1.759(5) 2_656
Al1 Ba5 3.6936(19) 2_656
Al1 Ba5 3.8484(19) 2_556
Al2 O18 1.724(5) 1_455
Al2 O29 1.752(5) .
Al2 O15 1.760(4) .
Al2 O14 1.798(5) .
Al2 Ba2 3.770(2) 2_566
Al3 O30 1.764(5) .
Al3 O11 1.779(5) 1_455
Al3 O13 1.858(5) .
Al3 O13 1.867(5) 2_566
Al3 O14 1.945(5) .
Al3 B6 2.507(6) .
Al3 Al3 2.871(4) 2_566
Al4 O1 1.719(4) 1_456
Al4 O24 1.726(4) 1_455
Al4 O32 1.744(4) .
Al4 O7 1.761(4) 2_566
Al4 Ba4 3.5612(19) 1_455
Al4 Ba3 3.6896(19) 2_566
Al4 Ba3 3.8525(19) 2_666
B1 O2 1.334(7) .
B1 O1 1.375(7) .
B1 O3 1.408(7) .
B1 Ba2 3.169(7) 2_666
B1 Ba3 3.252(6) 2_765
B1 Ba5 3.329(6) 2_656
B2 O6 1.436(7) .
B2 O5 1.459(7) .
B2 O3 1.485(7) .
B2 O4 1.486(7) .
B2 Ba5 3.324(6) 2_656
B2 Ba2 3.392(6) 2_666
B3 O4 1.361(7) .
B3 O7 1.365(7) .
B3 O8 1.372(7) .
B3 Ba3 3.305(6) 2_665
B4 O10 1.443(7) .
B4 O5 1.449(7) .
B4 O8 1.488(7) .
B4 O9 1.502(7) .
B4 Ba2 3.343(6) 2_666
B4 Ba4 3.443(6) 2_666
B5 O11 1.342(7) .
B5 O12 1.369(7) .
B5 O9 1.381(7) .
B6 O10 1.426(7) .
B6 O12 1.475(7) .
B6 O13 1.484(8) .
B6 O14 1.488(7) .
B6 Ba2 3.277(6) 2_566
B7 O15 1.339(7) .
B7 O16 1.366(7) .
B7 O17 1.401(7) .
B8 O18 1.333(7) .
B8 O19 1.372(8) .
B8 O17 1.386(8) .
B8 Ba1 3.265(7) 2_656
B9 O20 1.421(7) .
B9 O21 1.465(7) .
B9 O19 1.474(7) .
B9 O16 1.492(7) .
B9 Ba1 3.234(6) 2_556
B9 Ba6 3.457(6) 2_656
B10 O23 1.354(7) .
B10 O22 1.355(7) .
B10 O21 1.390(7) .
B10 Ba5 3.353(6) 2_657
B11 O24 1.431(7) .
B11 O23 1.478(7) .
B11 O25 1.490(7) .
B11 O20 1.491(7) .
B11 Ba3 3.307(6) 2_666
B11 Ba1 3.435(6) 2_556
B12 O33 1.332(7) .
B12 O26 1.383(7) 1_556
B12 O25 1.394(7) .
B12 Ba1 3.178(6) 2_556
B12 Ba5 3.212(6) 2_557
B12 Ba3 3.387(6) 2_666
B13 O28 1.353(8) .
B13 O27 1.368(7) .
B13 O29 1.410(7) .
B13 Ba6 3.146(6) 1_455
B13 Ba2 3.366(6) 2_566
B14 O31 1.336(7) .
B14 O32 1.381(7) .
B14 O30 1.410(7) .
B14 Ba1 3.368(6) 2_556
O1 Al4 1.719(4) 1_654
O1 Ba5 3.036(4) 2_656
O1 Ba3 3.254(5) 2_765
O2 Ba3 2.675(4) 2_765
O2 Ba2 2.731(4) 2_666
O3 Ba2 2.759(4) 2_666
O3 Ba5 2.766(4) 2_656
O4 Ba3 2.890(4) 2_665
O5 Ba2 2.852(4) 2_666
O6 Ba5 2.698(4) 2_656
O7 Al4 1.761(4) 2_566
O7 Ba3 2.887(4) 2_665
O8 Ba4 2.734(4) 2_666
O9 Ba4 2.927(4) 2_666
O9 Ba2 2.938(4) 2_666
O10 Ba2 2.704(4) 2_566
O11 Al3 1.779(5) 1_655
O13 Al3 1.867(5) 2_566
O14 Ba2 3.183(5) 2_566
O16 Ba1 2.901(4) 2_556
O16 Ba6 3.022(4) 2_656
O18 Al2 1.724(5) 1_655
O18 Ba1 2.913(4) 2_656
O19 Ba1 2.739(4) 2_656
O20 Ba1 2.808(4) 2_556
O21 Ba6 2.710(4) 2_656
O22 Al1 1.759(5) 2_656
O22 Ba5 2.939(4) 2_657
O23 Ba5 2.909(4) 2_657
O24 Al4 1.726(4) 1_655
O24 Ba3 2.720(4) 2_666
O25 Ba3 2.738(4) 2_666
O25 Ba1 2.832(4) 2_556
O26 B12 1.383(7) 1_554
O26 Ba5 3.130(5) 2_556
O26 Ba3 3.156(5) 2_665
O27 Ba2 3.120(5) 2_566
O28 Ba6 2.717(4) 1_455
O28 Ba5 2.951(4) 2_556
O29 Ba6 2.826(4) 1_455
O29 Ba2 3.135(5) 2_566
O30 Ba1 3.276(5) 2_556
O31 Ba3 2.823(4) 2_666
O32 Ba1 2.994(4) 2_556
O32 Ba4 3.269(5) 1_455
O33 Ba5 2.699(4) 2_557
O33 Ba1 2.720(4) 2_556
